data_7127165
loop_
_publ_author_name
'Prodius, Denis'
'Klocke, Matthew'
'Smetana, Volodymyr'
'Alammar, Tarek'
'Perez Garcia, Marilu'
'Windus, Theresa L.'
'Nlebedim, Ikenna C.'
'Mudring, Anja-Verena'

_publ_section_title
;
 Rationally designed rare earth separation by selective oxalate
 solubilization.
;
_journal_issue 77
_journal_name_full 'Chemical communications (Cambridge, England)'
_journal_page_first 11386
_journal_page_last 11389
_journal_paper_doi 10.1039/d0cc02270e
_journal_volume 56
_journal_year 2020
_chemical_formula_sum 'C8 H11 N3 O4'
_chemical_formula_weight 213.20
_space_group_IT_number 2
_space_group_name_Hall '-P 1'
_space_group_name_H-M_alt 'P -1'
_symmetry_cell_setting triclinic
_symmetry_space_group_name_H-M 'P -1'
_atom_sites_solution_hydrogens geom
_atom_sites_solution_primary direct
_atom_sites_solution_secondary difmap
_audit_block_doi 10.5517/ccdc.csd.cc1p5d8j
_audit_creation_method SHELXL-97
_audit_update_record
;
2019-02-19 deposited with the CCDC.	2020-08-18 downloaded from the CCDC.
;
_cell_angle_alpha 92.390(3)
_cell_angle_beta 95.911(2)
_cell_angle_gamma 100.137(3)
_cell_formula_units_Z 4
_cell_length_a 7.6321(11)
_cell_length_b 10.9503(16)
_cell_length_c 12.4367(18)
_cell_measurement_reflns_used 16650
_cell_measurement_temperature 296(2)
_cell_measurement_theta_max 26.31
_cell_measurement_theta_min 1.89
_cell_volume 1015.8(3)
_computing_structure_refinement 'SHELXL-97 (Sheldrick, 2008)'
_computing_structure_solution 'SHELXS-97 (Sheldrick, 2008)'
_diffrn_ambient_temperature 296(2)
_diffrn_measured_fraction_theta_full 0.994
_diffrn_measured_fraction_theta_max 0.994
_diffrn_measurement_device_type 'Bruker CCD'
_diffrn_radiation_monochromator graphite
_diffrn_radiation_source 'fine-focus sealed tube'
_diffrn_radiation_type MoK\a
_diffrn_radiation_wavelength 0.71073
_diffrn_reflns_av_R_equivalents 0.0792
_diffrn_reflns_av_sigmaI/netI 0.0754
_diffrn_reflns_limit_h_max 9
_diffrn_reflns_limit_h_min -9
_diffrn_reflns_limit_k_max 13
_diffrn_reflns_limit_k_min -13
_diffrn_reflns_limit_l_max 15
_diffrn_reflns_limit_l_min -15
_diffrn_reflns_number 16650
_diffrn_reflns_theta_full 26.31
_diffrn_reflns_theta_max 26.31
_diffrn_reflns_theta_min 1.89
_exptl_absorpt_coefficient_mu 0.113
_exptl_crystal_density_diffrn 1.394
_exptl_crystal_density_method 'not measured'
_exptl_crystal_description 'irregular fragment'
_exptl_crystal_F_000 448
_refine_diff_density_max 0.268
_refine_diff_density_min -0.202
_refine_diff_density_rms 0.042
_refine_ls_extinction_coef 0.0043(1)
_refine_ls_extinction_expression Fc^*^=kFc[1+0.001xFc^2^\l^3^/sin(2\q)]^-1/4^
_refine_ls_extinction_method SHELXL
_refine_ls_goodness_of_fit_ref 0.976
_refine_ls_hydrogen_treatment mixed
_refine_ls_matrix_type full
_refine_ls_number_parameters 254
_refine_ls_number_reflns 4109
_refine_ls_number_restraints 0
_refine_ls_restrained_S_all 0.976
_refine_ls_R_factor_all 0.1626
_refine_ls_R_factor_gt 0.0549
_refine_ls_shift/su_max 0.007
_refine_ls_shift/su_mean 0.002
_refine_ls_structure_factor_coef Fsqd
_refine_ls_weighting_details 'calc w=1/[\s^2^(Fo^2^)+(0.0745P)^2^+0.0000P] where P=(Fo^2^+2Fc^2^)/3'
_refine_ls_weighting_scheme calc
_refine_ls_wR_factor_gt 0.1335
_refine_ls_wR_factor_ref 0.1839
_reflns_number_gt 1685
_reflns_number_total 4109
_reflns_threshold_expression >2sigma(I)
_cod_data_source_file d0cc02270e2.cif
_cod_data_source_block dp8_0m
_cod_depositor_comments 'Adding full bibliography for 7127165--7127177.cif.'
_cod_original_sg_symbol_H-M P-1
_cod_database_code 7127165

loop_
_symmetry_equiv_pos_as_xyz
'x, y, z'
'-x, -y, -z'

loop_
_atom_site_label
_atom_site_type_symbol
_atom_site_fract_x
_atom_site_fract_y
_atom_site_fract_z
_atom_site_U_iso_or_equiv
_atom_site_adp_type
_atom_site_occupancy
_atom_site_symmetry_multiplicity
_atom_site_calc_flag
_atom_site_refinement_flags
_atom_site_disorder_assembly
_atom_site_disorder_group
O1 O 0.5671(3) 0.3365(2) 0.40405(18) 0.0720(7) Uani 1 1 d . . .
O2 O 0.3879(3) 0.2041(3) 0.55566(17) 0.0803(9) Uani 1 1 d . . .
O3 O 0.5948(3) 0.3030(2) 0.68099(18) 0.0646(7) Uani 1 1 d . . .
O4 O 0.8012(3) 0.3745(3) 0.52513(19) 0.0953(10) Uani 1 1 d . . .
C1 C 0.6412(4) 0.3359(3) 0.4965(3) 0.0483(8) Uani 1 1 d . . .
C2 C 0.5267(4) 0.2762(3) 0.5826(3) 0.0460(8) Uani 1 1 d . . .
O5 O 0.5396(3) 0.8468(2) -0.09066(17) 0.0683(7) Uani 1 1 d . . .
O6 O 0.7718(3) 0.9097(2) 0.03078(16) 0.0638(7) Uani 1 1 d . . .
O7 O 0.5876(3) 0.8027(2) 0.18528(18) 0.0590(6) Uani 1 1 d . . .
O8 O 0.3618(3) 0.7304(3) 0.06197(19) 0.1030(11) Uani 1 1 d . . .
C3 C 0.6172(4) 0.8555(3) 0.0035(2) 0.0450(8) Uani 1 1 d . . .
C4 C 0.5088(4) 0.7910(3) 0.0900(3) 0.0497(9) Uani 1 1 d . . .
C5 C 0.8553(5) 0.2550(3) 0.2558(3) 0.0568(10) Uani 1 1 d . . .
N1 N 1.0289(4) 0.2747(3) 0.2768(2) 0.0613(8) Uani 1 1 d . . .
C6 C 0.9614(5) 0.2179(4) 0.1067(3) 0.0706(11) Uani 1 1 d . . .
C7 C 1.1283(7) 0.3105(6) 0.3814(5) 0.113(2) Uani 1 1 d . . .
H1 H 1.244(6) 0.288(5) 0.383(4) 0.143 Uiso 1 1 calc . . .
H2 H 1.065(10) 0.269(7) 0.436(6) 0.254 Uiso 1 1 calc . . .
H3 H 1.141(6) 0.399(4) 0.395(3) 0.114 Uiso 1 1 calc . . .
C16 C 1.1006(5) 0.2528(4) 0.1845(4) 0.069 Uani 1 1 d . . .
N2 N 0.8096(4) 0.2204(3) 0.1520(2) 0.060 Uani 1 1 d . . .
N3 N 0.7440(3) 0.5290(2) 0.1972(2) 0.051 Uani 1 1 d . . .
C8 C 0.8335(5) 0.5510(3) 0.2942(3) 0.061 Uani 1 1 d . . .
C9 C 1.0219(5) 0.6076(3) 0.1800(3) 0.064 Uani 1 1 d . . .
N4 N 1.0015(4) 0.5986(3) 0.2868(2) 0.062 Uani 1 1 d . . .
C10 C 0.5533(5) 0.4745(4) 0.1728(3) 0.067 Uani 1 1 d . . .
C11 C 0.8630(5) 0.5642(4) 0.1248(3) 0.068 Uani 1 1 d . . .
N5 N 0.7607(3) 0.0175(2) 0.69798(19) 0.046 Uani 1 1 d . . .
C12 C 0.8744(5) 0.0523(4) 0.6222(3) 0.063 Uani 1 1 d . . .
N6 N 1.0243(4) 0.0759(2) 0.7811(2) 0.054 Uani 1 1 d . . .
C13 C 1.0382(5) 0.0889(3) 0.6742(3) 0.065 Uani 1 1 d . . .
C14 C 0.8563(4) 0.0332(3) 0.7936(3) 0.050 Uani 1 1 d . . .
C15 C 0.5686(5) -0.0322(4) 0.6772(3) 0.063 Uani 1 1 d . . .
H4 H 1.153(4) 0.121(3) 0.649(2) 0.056 Uiso 1 1 d . . .
H5 H 1.131(4) 0.639(3) 0.152(2) 0.073 Uiso 1 1 d . . .
H6 H 0.523(5) -0.042(4) 0.744(3) 0.117 Uiso 1 1 d . . .
H7 H 0.827(4) 0.561(3) 0.056(3) 0.079 Uiso 1 1 d . . .
H8 H 1.221(4) 0.254(3) 0.197(3) 0.076 Uiso 1 1 d . . .
H9 H 0.837(4) 0.045(3) 0.550(3) 0.081 Uiso 1 1 d . . .
H10 H 0.511(4) 0.441(3) 0.233(3) 0.087 Uiso 1 1 d . . .
H11 H 0.814(4) 0.010(3) 0.862(2) 0.069 Uiso 1 1 d . . .
H12 H 0.543(5) 0.412(3) 0.114(3) 0.098 Uiso 1 1 d . . .
H13 H 0.784(5) 0.270(3) 0.310(3) 0.100 Uiso 1 1 d . . .
H14 H 0.779(4) 0.539(3) 0.352(2) 0.066 Uiso 1 1 d . . .
H15 H 0.518(5) 0.025(4) 0.637(3) 0.109 Uiso 1 1 d . . .
H16 H 1.116(4) 0.089(3) 0.841(3) 0.083 Uiso 1 1 d . . .
H17 H 0.549(5) -0.107(4) 0.633(3) 0.126 Uiso 1 1 d . . .
H18 H 0.504(5) 0.252(3) 0.747(3) 0.111 Uiso 1 1 d . . .
H19 H 0.481(5) 0.534(4) 0.133(3) 0.130 Uiso 1 1 d . . .
H20 H 0.683(7) 0.199(4) 0.138(4) 0.168 Uiso 1 1 d . . .
H21 H 1.092(5) 0.619(3) 0.347(3) 0.101 Uiso 1 1 d . . .
H22 H 0.952(5) 0.192(4) 0.036(3) 0.103 Uiso 1 1 d . . .

loop_
_atom_site_aniso_label
_atom_site_aniso_U_11
_atom_site_aniso_U_22
_atom_site_aniso_U_33
_atom_site_aniso_U_23
_atom_site_aniso_U_13
_atom_site_aniso_U_12
O1 0.0616(16) 0.112(2) 0.0361(14) 0.0192(13) 0.0090(12) -0.0058(14)
O2 0.0537(15) 0.132(2) 0.0384(14) 0.0244(14) 0.0005(12) -0.0297(15)
O3 0.0650(15) 0.0898(19) 0.0286(13) 0.0057(12) 0.0097(12) -0.0175(13)
O4 0.0517(16) 0.168(3) 0.0490(16) 0.0253(16) 0.0087(13) -0.0316(17)
C1 0.046(2) 0.060(2) 0.035(2) 0.0063(16) 0.0113(17) -0.0053(16)
C2 0.0398(19) 0.062(2) 0.035(2) 0.0131(16) 0.0074(16) 0.0003(16)
O5 0.0450(14) 0.118(2) 0.0348(14) 0.0195(13) 0.0028(11) -0.0065(13)
O6 0.0433(14) 0.0983(19) 0.0391(13) 0.0131(12) 0.0043(11) -0.0182(12)
O7 0.0500(13) 0.0888(18) 0.0306(13) 0.0115(12) 0.0075(11) -0.0115(12)
O8 0.0608(17) 0.177(3) 0.0474(16) 0.0368(17) -0.0020(14) -0.0443(18)
C3 0.0403(19) 0.063(2) 0.0310(19) 0.0077(16) 0.0069(15) 0.0052(16)
C4 0.040(2) 0.073(2) 0.033(2) 0.0089(17) 0.0075(16) -0.0019(17)
C5 0.041(2) 0.079(3) 0.054(2) 0.0089(19) 0.0095(17) 0.0151(18)
N1 0.0453(18) 0.075(2) 0.063(2) 0.0028(16) -0.0062(16) 0.0177(15)
C6 0.064(3) 0.081(3) 0.067(3) 0.002(2) 0.017(2) 0.008(2)
C7 0.097(4) 0.135(5) 0.094(4) -0.020(4) -0.048(3) 0.028(4)
C16 0.052 0.069 0.091 0.002 0.025 0.013
N2 0.052 0.073 0.054 0.005 0.004 0.007
N3 0.049 0.053 0.046 0.008 0.003 0.000
C8 0.054 0.072 0.049 0.010 0.006 -0.008
C9 0.052 0.079 0.059 0.014 0.014 -0.004
N4 0.048 0.071 0.058 0.010 0.003 -0.011
C10 0.050 0.080 0.061 0.006 -0.002 -0.006
C11 0.063 0.091 0.045 0.015 0.010 -0.001
N5 0.045 0.053 0.038 0.008 0.002 0.002
C12 0.066 0.083 0.036 0.012 0.008 -0.001
N6 0.050 0.063 0.042 0.006 -0.002 -0.003
C13 0.053 0.081 0.053 0.007 0.010 -0.008
C14 0.052 0.054 0.039 0.005 0.003 -0.003
C15 0.047 0.075 0.061 0.008 -0.001 -0.002

loop_
_atom_type_symbol
_atom_type_description
_atom_type_scat_dispersion_real
_atom_type_scat_dispersion_imag
_atom_type_scat_source
C C 0.0033 0.0016 'International Tables Vol C Tables 4.2.6.8 and 6.1.1.4'
H H 0.0000 0.0000 'International Tables Vol C Tables 4.2.6.8 and 6.1.1.4'
N N 0.0061 0.0033 'International Tables Vol C Tables 4.2.6.8 and 6.1.1.4'
O O 0.0106 0.0060 'International Tables Vol C Tables 4.2.6.8 and 6.1.1.4'

loop_
_geom_angle_atom_site_label_1
_geom_angle_atom_site_label_2
_geom_angle_atom_site_label_3
_geom_angle
_geom_angle_site_symmetry_1
_geom_angle_site_symmetry_3
_geom_angle_publ_flag
C2 O3 H18 116.0(16) . . ?
O1 C1 O4 125.2(3) . . ?
O1 C1 C2 117.5(3) . . ?
O4 C1 C2 117.2(3) . . ?
O2 C2 O3 124.1(3) . . ?
O2 C2 C1 120.6(3) . . ?
O3 C2 C1 115.2(3) . . ?
O6 C3 O5 124.8(3) . . ?
O6 C3 C4 118.9(3) . . ?
O5 C3 C4 116.3(3) . . ?
O8 C4 O7 125.4(3) . . ?
O8 C4 C3 118.9(3) . . ?
O7 C4 C3 115.7(3) . . ?
N1 C5 N2 109.6(3) . . ?
N1 C5 H13 120(2) . . ?
N2 C5 H13 130(2) . . ?
C5 N1 C16 108.7(3) . . ?
C5 N1 C7 125.7(4) . . ?
C16 N1 C7 125.5(4) . . ?
N2 C6 C16 108.0(3) . . ?
N2 C6 H22 118(3) . . ?
C16 C6 H22 134(3) . . ?
N1 C7 H1 107(3) . . ?
N1 C7 H2 102(6) . . ?
H1 C7 H2 109(6) . . ?
N1 C7 H3 113(4) . . ?
H1 C7 H3 110(4) . . ?
H2 C7 H3 113(8) . . ?
C6 C16 N1 106.3(3) . . ?
C6 C16 H8 141(2) . . ?
N1 C16 H8 112(2) . . ?
C5 N2 C6 107.4(3) . . ?
C5 N2 H20 110(3) . . ?
C6 N2 H20 143(3) . . ?
C8 N3 C11 106.8(3) . . ?
C8 N3 C10 126.0(3) . . ?
C11 N3 C10 127.2(3) . . ?
N4 C8 N3 110.2(3) . . ?
N4 C8 H14 129(2) . . ?
N3 C8 H14 121(2) . . ?
C11 C9 N4 107.1(3) . . ?
C11 C9 H5 127.6(19) . . ?
N4 C9 H5 125.3(19) . . ?
C8 N4 C9 107.8(3) . . ?
C8 N4 H21 125(2) . . ?
C9 N4 H21 128(2) . . ?
N3 C10 H10 110(2) . . ?
N3 C10 H12 107(2) . . ?
H10 C10 H12 112(3) . . ?
N3 C10 H19 112(2) . . ?
H10 C10 H19 117(3) . . ?
H12 C10 H19 98(3) . . ?
C9 C11 N3 108.1(3) . . ?
C9 C11 H7 131(2) . . ?
N3 C11 H7 120(2) . . ?
C14 N5 C12 107.6(3) . . ?
C14 N5 C15 125.8(3) . . ?
C12 N5 C15 126.6(3) . . ?
C13 C12 N5 107.6(3) . . ?
C13 C12 H9 130(2) . . ?
N5 C12 H9 122(2) . . ?
C14 N6 C13 108.7(3) . . ?
C14 N6 H16 121(2) . . ?
C13 N6 H16 130(2) . . ?
C12 C13 N6 107.0(3) . . ?
C12 C13 H4 132.1(17) . . ?
N6 C13 H4 120.9(17) . . ?
N6 C14 N5 109.1(3) . . ?
N6 C14 H11 124.5(17) . . ?
N5 C14 H11 126.2(18) . . ?
N5 C15 H6 108(2) . . ?
N5 C15 H15 107(2) . . ?
H6 C15 H15 112(3) . . ?
N5 C15 H17 110(2) . . ?
H6 C15 H17 113(3) . . ?
H15 C15 H17 106(3) . . ?

loop_
_geom_bond_atom_site_label_1
_geom_bond_atom_site_label_2
_geom_bond_distance
_geom_bond_site_symmetry_2
_geom_bond_publ_flag
O1 C1 1.229(3) . ?
O2 C2 1.212(3) . ?
O3 C2 1.280(3) . ?
O3 H18 1.18(4) . ?
O4 C1 1.230(4) . ?
C1 C2 1.546(4) . ?
O5 C3 1.249(3) . ?
O6 C3 1.231(3) . ?
O7 C4 1.263(3) . ?
O8 C4 1.208(3) . ?
C3 C4 1.543(4) . ?
C5 N1 1.302(4) . ?
C5 N2 1.324(4) . ?
C5 H13 0.94(4) . ?
N1 C16 1.352(4) . ?
N1 C7 1.439(5) . ?
C6 N2 1.343(4) . ?
C6 C16 1.351(5) . ?
C6 H22 0.90(4) . ?
C7 H1 0.87(4) . ?
C7 H2 0.96(7) . ?
C7 H3 0.96(4) . ?
C16 H8 0.91(3) . ?
N2 H20 0.95(5) . ?
N3 C8 1.315(4) . ?
N3 C11 1.363(4) . ?
N3 C10 1.467(4) . ?
C8 N4 1.310(4) . ?
C8 H14 0.87(3) . ?
C9 C11 1.329(5) . ?
C9 N4 1.358(4) . ?
C9 H5 0.95(3) . ?
N4 H21 0.96(4) . ?
C10 H10 0.91(4) . ?
C10 H12 0.96(4) . ?
C10 H19 1.04(4) . ?
C11 H7 0.87(3) . ?
N5 C14 1.318(4) . ?
N5 C12 1.368(4) . ?
N5 C15 1.463(4) . ?
C12 C13 1.333(5) . ?
C12 H9 0.90(3) . ?
N6 C14 1.313(4) . ?
N6 C13 1.356(4) . ?
N6 H16 0.96(3) . ?
C13 H4 0.97(3) . ?
C14 H11 0.97(3) . ?
C15 H6 0.93(4) . ?
C15 H15 0.93(4) . ?
C15 H17 0.94(4) . ?
